data_8101333
loop_
_publ_author_name
'Kelling, Alexandra'
'Schilde, Uwe'
'Sefkow, Michael'

_publ_section_title
;
Crystal structure of (3aR,4'R,7R,7aS)-tetrahydro-7-hydroxy-2,2,2',
2'-tetramethylspiro[1,3-benzodioxole-5(4H),4'-[1,3]dioxolan]-5'-one, 
C~13~H~20~O~6~
;
_journal_issue 4
_journal_name_full 'Zeitschrift f\"ur Kristallographie - New Crystal Structures'
_journal_page_first 513
_journal_page_last 514
_journal_volume 215
_journal_year 2000
_chemical_formula_sum 'C13 H20 O6'
_chemical_formula_weight 272.29
_chemical_melting_point 385
_space_group_IT_number 19
_symmetry_cell_setting orthorhombic
_symmetry_space_group_name_Hall 'P 2ac 2ab'
_symmetry_space_group_name_H-M 'P 21 21 21'
_cell_angle_alpha 90.00
_cell_angle_beta 90.00
_cell_angle_gamma 90.00
_cell_formula_units_Z 4
_cell_length_a 6.1338(19)
_cell_length_b 13.6642(15)
_cell_length_c 16.565(31)
_cell_measurement_temperature 298(2)
_cell_volume 1388.4(4)
_diffrn_ambient_temperature 298(2)
_exptl_crystal_density_diffrn 1.304
_cod_database_code 8101333

loop_
_symmetry_equiv_pos_as_xyz
'x, y, z'
'x+1/2, -y+1/2, -z'
'-x, y+1/2, -z+1/2'
'-x+1/2, -y, z+1/2'

loop_
_atom_site_label
_atom_site_type_symbol
_atom_site_fract_x
_atom_site_fract_y
_atom_site_fract_z
_atom_site_U_iso_or_equiv
_atom_site_adp_type
_atom_site_occupancy
_atom_site_calc_flag
_atom_site_refinement_flags
_atom_site_disorder_assembly
_atom_site_disorder_group
O1 O 0.3870(5) 0.2293(2) 0.71360(17) 0.0432(8) Uani 1 d . . .
O11 O 0.3444(7) 0.6701(2) 0.5855(2) 0.0632(10) Uani 1 d . . .
C2 C 0.3349(8) 0.2153(4) 0.6297(2) 0.0426(11) Uani 1 d . . .
C21 C 0.1718(10) 0.1322(4) 0.6226(3) 0.0662(16) Uani 1 d . . .
H21 H 0.0441 0.1475 0.6537 0.079 Uiso 1 calc R . .
H22 H 0.2363 0.0729 0.6426 0.079 Uiso 1 calc R . .
H23 H 0.1320 0.1236 0.5670 0.079 Uiso 1 calc R . .
C22 C 0.5392(10) 0.1964(5) 0.5817(3) 0.0734(17) Uani 1 d . . .
H24 H 0.6366 0.2510 0.5873 0.088 Uiso 1 calc R . .
H25 H 0.5022 0.1880 0.5258 0.088 Uiso 1 calc R . .
H26 H 0.6091 0.1382 0.6014 0.088 Uiso 1 calc R . .
C210 C 0.4627(9) 0.5961(4) 0.5397(3) 0.0546(14) Uani 1 d . . .
C211 C 0.3604(14) 0.5884(5) 0.4586(3) 0.094(2) Uani 1 d . . .
H211 H 0.2095 0.5709 0.4645 0.113 Uiso 1 calc R . .
H221 H 0.4342 0.5390 0.4277 0.113 Uiso 1 calc R . .
H231 H 0.3715 0.6501 0.4313 0.113 Uiso 1 calc R . .
C221 C 0.7007(12) 0.6238(5) 0.5377(5) 0.099(2) Uani 1 d . . .
H241 H 0.7554 0.6279 0.5919 0.119 Uiso 1 calc R . .
H251 H 0.7171 0.6860 0.5116 0.119 Uiso 1 calc R . .
H261 H 0.7811 0.5750 0.5085 0.119 Uiso 1 calc R . .
C3A C 0.1538(9) 0.3510(4) 0.6727(3) 0.0462(12) Uani 1 d . . .
H3A H 0.016(8) 0.322(3) 0.685(2) 0.036(12) Uiso 1 d . . .
O3 O 0.2425(5) 0.3049(2) 0.60287(17) 0.0497(9) Uani 1 d . . .
O31 O 0.4366(6) 0.5087(2) 0.5837(2) 0.0586(10) Uani 1 d . . .
C4 C 0.1086(9) 0.4589(4) 0.6564(4) 0.0536(13) Uani 1 d . . .
H41 H 0.040(9) 0.465(4) 0.605(4) 0.059(15) Uiso 1 d . . .
H42 H 0.016(11) 0.487(5) 0.697(4) 0.09(2) Uiso 1 d . . .
C41 C 0.3115(7) 0.5225(3) 0.6551(3) 0.0425(11) Uani 1 d . . .
C51 C 0.2523(8) 0.6305(4) 0.6514(3) 0.0513(13) Uani 1 d . . .
O51 O 0.1452(7) 0.6776(3) 0.6971(2) 0.0677(11) Uani 1 d . . .
C6 C 0.4524(9) 0.5019(4) 0.7300(3) 0.0508(13) Uani 1 d . . .
H61 H 0.579(8) 0.547(4) 0.731(3) 0.047(13) Uiso 1 d . . .
H62 H 0.347(8) 0.519(4) 0.776(3) 0.053(13) Uiso 1 d . . .
C7 C 0.5218(8) 0.3962(4) 0.7317(3) 0.0450(12) Uani 1 d . . .
H7 H 0.603(8) 0.381(4) 0.680(3) 0.046(12) Uiso 1 d . . .
C7A C 0.3255(8) 0.3276(3) 0.7346(3) 0.0422(11) Uani 1 d . . .
H7A H 0.274(7) 0.321(3) 0.787(3) 0.042(12) Uiso 1 d . . .
O7 O 0.6617(8) 0.3836(3) 0.7998(2) 0.0737(13) Uani 1 d . . .
H71 H 0.713(10) 0.326(5) 0.800(3) 0.064(18) Uiso 1 d . . .

loop_
_atom_site_aniso_label
_atom_site_aniso_U_11
_atom_site_aniso_U_22
_atom_site_aniso_U_33
_atom_site_aniso_U_23
_atom_site_aniso_U_13
_atom_site_aniso_U_12
O1 0.0537(18) 0.0385(18) 0.0374(16) 0.0009(13) -0.0056(14) -0.0006(15)
O11 0.095(3) 0.036(2) 0.059(2) 0.0064(16) 0.002(2) 0.014(2)
C2 0.052(2) 0.038(3) 0.038(2) -0.0015(19) -0.006(2) 0.006(2)
C21 0.081(4) 0.057(4) 0.061(3) -0.002(3) -0.024(3) -0.008(3)
C22 0.084(4) 0.077(4) 0.060(3) -0.002(3) 0.016(3) 0.014(3)
C210 0.070(4) 0.040(3) 0.054(3) 0.002(2) 0.002(3) 0.012(3)
C211 0.139(6) 0.087(5) 0.056(3) -0.004(3) -0.012(4) 0.052(5)
C221 0.084(5) 0.066(5) 0.147(6) 0.031(5) 0.014(4) -0.010(4)
C3A 0.040(3) 0.041(3) 0.057(3) -0.001(2) -0.002(2) -0.007(2)
O3 0.062(2) 0.045(2) 0.0418(17) -0.0022(14) -0.0162(15) 0.0015(16)
O31 0.082(2) 0.037(2) 0.057(2) 0.0049(16) 0.0160(18) 0.0117(17)
C4 0.049(3) 0.045(3) 0.066(3) -0.005(3) -0.011(3) 0.006(3)
C41 0.048(3) 0.033(3) 0.046(3) 0.000(2) -0.003(2) 0.003(2)
C51 0.055(3) 0.045(3) 0.055(3) -0.006(3) -0.013(3) 0.009(3)
O51 0.074(2) 0.054(2) 0.075(2) -0.0134(19) 0.001(2) 0.016(2)
C6 0.057(3) 0.041(3) 0.054(3) 0.000(2) -0.012(3) -0.002(3)
C7 0.052(3) 0.039(3) 0.044(3) 0.004(2) -0.013(2) -0.002(2)
C7A 0.051(3) 0.043(3) 0.033(2) 0.0023(19) 0.006(2) -0.001(2)
O7 0.093(3) 0.049(3) 0.079(3) 0.0012(19) -0.050(2) 0.001(2)

loop_
_geom_bond_atom_site_label_1
_geom_bond_atom_site_label_2
_geom_bond_distance
_geom_bond_site_symmetry_2
_geom_bond_publ_flag
O1 C7A 1.437(6) . ?
O1 C2 1.438(5) . ?
O11 C51 1.342(6) . ?
O11 C210 1.458(6) . ?
C2 O3 1.420(6) . ?
C2 C22 1.505(8) . ?
C2 C21 1.516(8) . ?
C21 H21 0.9600 . ?
C21 H22 0.9600 . ?
C21 H23 0.9600 . ?
C22 H24 0.9600 . ?
C22 H25 0.9600 . ?
C22 H26 0.9600 . ?
C210 O31 1.407(7) . ?
C210 C211 1.485(8) . ?
C210 C221 1.507(10) . ?
C211 H211 0.9600 . ?
C211 H221 0.9600 . ?
C211 H231 0.9600 . ?
C221 H241 0.9600 . ?
C221 H251 0.9600 . ?
C221 H261 0.9600 . ?
C3A O3 1.424(6) . ?
C3A C7A 1.503(7) . ?
C3A C4 1.524(7) . ?
C3A H3A 0.96(5) . ?
O31 C41 1.422(6) . ?
C4 C41 1.517(8) . ?
C4 H41 0.95(6) . ?
C4 H42 0.95(7) . ?
C41 C51 1.521(8) . ?
C41 C6 1.538(7) . ?
C51 O51 1.191(6) . ?
C6 C7 1.506(7) . ?
C6 H61 0.99(5) . ?
C6 H62 1.03(5) . ?
C7 O7 1.426(6) . ?
C7 C7A 1.525(8) . ?
C7 H7 1.02(5) . ?
C7A H7A 0.93(5) . ?
O7 H71 0.85(6) . ?

loop_
_cod_related_entry_id
_cod_related_entry_database
_cod_related_entry_code
1 ChemSpider 8763602
